data_1542776
loop_
_publ_author_name
'Wright, James S.'
'Vit\'orica-Yrez\'abal, I\~nigo J.'
'Adams, Harry'
'Thompson, Stephen P.'
'Hill, Adrian H.'
'Brammer, Lee'

_publ_section_title
;
 Solvent-vapour-assisted pathways and the role of pre-organization in
 solid-state transformations of coordination polymers
;
_journal_issue 2
_journal_name_full IUCrJ
_journal_page_first 188
_journal_page_last 197
_journal_paper_doi 10.1107/S2052252515000147
_journal_volume 2
_journal_year 2015
_chemical_formula_moiety 'C20 H8 Ag2 F14 N2 O4'
_chemical_formula_sum 'C20 H8 Ag2 F14 N2 O4'
_chemical_formula_weight 822.02
_chemical_name_systematic
;
 ?
;
_space_group_crystal_system monoclinic
_space_group_IT_number 15
_space_group_name_Hall '-C 2yc'
_space_group_name_H-M_alt 'C 1 2/c 1'
_symmetry_space_group_name_Hall '-C 2yc'
_symmetry_space_group_name_H-M 'C 1 2/c 1'
_atom_sites_solution_hydrogens geom
_atom_sites_solution_primary direct
_audit_creation_date 2014-07-28
_audit_creation_method
;
Olex2 1.2
(compiled 2014.07.22 svn.r2960 for OlexSys, GUI svn.r4862)
;
_cell_angle_alpha 90
_cell_angle_beta 118.142(3)
_cell_angle_gamma 90
_cell_formula_units_Z 8
_cell_length_a 27.578(3)
_cell_length_b 9.2670(10)
_cell_length_c 21.211(2)
_cell_measurement_reflns_used 3379
_cell_measurement_temperature 100
_cell_measurement_theta_max 24.224
_cell_measurement_theta_min 2.420
_cell_volume 4780.0(9)
_computing_cell_refinement 'SAINT v7.60A (Bruker, 2009)'
_computing_data_reduction 'SAINT v7.60A (Bruker, 2009)'
_computing_molecular_graphics 'Olex2 (Dolomanov et al., 2009)'
_computing_publication_material 'Olex2 (Dolomanov et al., 2009)'
_computing_structure_refinement 'XL (Sheldrick, 2008)'
_computing_structure_solution 'ShelXS (Sheldrick, 2008)'
_diffrn_ambient_temperature 100
_diffrn_measured_fraction_theta_full 0.999
_diffrn_measured_fraction_theta_max 0.995
_diffrn_measurement_device_type 'Bruker APEX-II CCD'
_diffrn_measurement_method '\f and \w scans'
_diffrn_radiation_monochromator graphite
_diffrn_radiation_type MoK\a
_diffrn_radiation_wavelength 0.71073
_diffrn_reflns_av_R_equivalents 0.0643
_diffrn_reflns_av_unetI/netI 0.0874
_diffrn_reflns_laue_measured_fraction_full 0.999
_diffrn_reflns_laue_measured_fraction_max 0.995
_diffrn_reflns_limit_h_max 35
_diffrn_reflns_limit_h_min -35
_diffrn_reflns_limit_k_max 10
_diffrn_reflns_limit_k_min -12
_diffrn_reflns_limit_l_max 27
_diffrn_reflns_limit_l_min -18
_diffrn_reflns_number 20167
_diffrn_reflns_point_group_measured_fraction_full 0.999
_diffrn_reflns_point_group_measured_fraction_max 0.995
_diffrn_reflns_theta_full 25.242
_diffrn_reflns_theta_max 27.458
_diffrn_reflns_theta_min 1.675
_diffrn_standards_number 0
_exptl_absorpt_coefficient_mu 1.782
_exptl_absorpt_correction_T_max 0.7456
_exptl_absorpt_correction_T_min 0.6038
_exptl_absorpt_correction_type multi-scan
_exptl_absorpt_process_details
;
SADABS-2008/1 (Bruker,2008) was used for absorption correction.
wR2(int) was 0.1234 before and 0.0609 after correction.
The Ratio of minimum to maximum transmission is 0.8098.
The \l/2 correction factor is 0.0015.
;
_exptl_crystal_colour yellow
_exptl_crystal_colour_primary yellow
_exptl_crystal_density_diffrn 2.285
_exptl_crystal_description plate
_exptl_crystal_F_000 3152
_exptl_crystal_size_max 0.4
_exptl_crystal_size_mid 0.26
_exptl_crystal_size_min 0.03
_refine_diff_density_max 1.988
_refine_diff_density_min -1.386
_refine_diff_density_rms 0.421
_refine_ls_extinction_method none
_refine_ls_goodness_of_fit_ref 1.022
_refine_ls_hydrogen_treatment constr
_refine_ls_matrix_type full
_refine_ls_number_parameters 362
_refine_ls_number_reflns 5445
_refine_ls_number_restraints 59
_refine_ls_restrained_S_all 1.017
_refine_ls_R_factor_all 0.1218
_refine_ls_R_factor_gt 0.0675
_refine_ls_shift/su_max 0.000
_refine_ls_shift/su_mean 0.000
_refine_ls_structure_factor_coef Fsqd
_refine_ls_weighting_details 'w=1/[\s^2^(Fo^2^)+(0.1406P)^2^] where P=(Fo^2^+2Fc^2^)/3'
_refine_ls_weighting_scheme calc
_refine_ls_wR_factor_gt 0.1890
_refine_ls_wR_factor_ref 0.2299
_reflns_Friedel_coverage 0.000
_reflns_number_gt 3234
_reflns_number_total 5445
_reflns_threshold_expression 'I > 2\s(I)'
_cod_data_source_file bi5040.cif
_cod_data_source_block 2a
_cod_original_cell_volume 4779.9(9)
_cod_database_code 1542776
_publcif_datablock.id {6b280de4-1b2d-4482-a45b-0ca7192d8a70}

_shelxl_version_number 2013-4
_shelx_space_group_comment
;
The symmetry employed for this shelxl refinement is uniquely defined
by the following loop, which should always be used as a source of
symmetry information in preference to the above space-group names.
They are only intended as comments.
;
_shelx_estimated_absorpt_t_max 0.948
_shelx_estimated_absorpt_t_min 0.536
_olex2_refinement_description
;
1. Fixed Uiso
 At 1.2 times of:
  All C(H) groups
2. Restrained distances
 C1-C2
 1.54 with sigma of 0.001
 C2-C3
 1.54 with sigma of 0.001
 C3-C4
 1.54 with sigma of 0.001
 C1-C2'
 1.54 with sigma of 0.001
 C2'-C3'
 1.54 with sigma of 0.001
 C3'-C4'
 1.54 with sigma of 0.001
 C2-F2A
 1.35 with sigma of 0.001
 C2-F2B
 1.35 with sigma of 0.001
 C3-F3A
 1.35 with sigma of 0.001
 C3-F3B
 1.35 with sigma of 0.001
 C4-F4A
 1.35 with sigma of 0.001
 C4-F4B
 1.35 with sigma of 0.001
 C4-F4C
 1.35 with sigma of 0.001
 C2'-F2Z
 1.35 with sigma of 0.001
 C2'-F2Y
 1.35 with sigma of 0.001
 C3'-F3Y
 1.35 with sigma of 0.001
 C4'-F4X
 1.35 with sigma of 0.001
 C4'-F4Y
 1.35 with sigma of 0.001
 C4'-F4Z
 1.35 with sigma of 0.001
 F2A-F2B
 2.16 with sigma of 0.001
 F3A-F3B
 2.16 with sigma of 0.001
 F4A-F4B
 2.16 with sigma of 0.001
 F4B-F4C
 2.16 with sigma of 0.001
 F2Z-F2Y
 2.16 with sigma of 0.001
 F4X-F4Y
 2.16 with sigma of 0.001
 F4Y-F4Z
 2.16 with sigma of 0.001
 C2-C4
 2.6 with sigma of 0.001
 C2'-C4'
 2.6 with sigma of 0.001
 C11-C12
 1.54 with sigma of 0.001
 C12-C13
 1.54 with sigma of 0.001
 C13-C14
 1.54 with sigma of 0.001
 C11-C12'
 1.54 with sigma of 0.001
 C12'-C13'
 1.54 with sigma of 0.001
 C13'-C14'
 1.54 with sigma of 0.001
 C12-F12A
 1.35 with sigma of 0.001
 C12-F12B
 1.35 with sigma of 0.001
 C13-F13A
 1.35 with sigma of 0.001
 C13-F13B
 1.35 with sigma of 0.001
 C14-F14A
 1.35 with sigma of 0.001
 C14-F14B
 1.35 with sigma of 0.001
 C14-F14C
 1.35 with sigma of 0.001
 C12'-F12Z
 1.35 with sigma of 0.001
 C12'-F12Y
 1.35 with sigma of 0.001
 C13'-F13Z
 1.35 with sigma of 0.001
 C13'-F13Y
 1.35 with sigma of 0.001
 C14'-F14X
 1.35 with sigma of 0.001
 C14'-F14Y
 1.35 with sigma of 0.001
 C14'-F14Z
 1.35 with sigma of 0.001
 F12A-F12B
 2.16 with sigma of 0.001
 F13A-F13B
 2.16 with sigma of 0.001
 F14A-F14B
 2.16 with sigma of 0.001
 F14B-F14C
 2.16 with sigma of 0.001
 F12Z-F12Y
 2.16 with sigma of 0.001
 F13Z-F13Y
 2.16 with sigma of 0.001
 F14X-F14Y
 2.16 with sigma of 0.001
 F14Y-F14Z
 2.16 with sigma of 0.001
 C12-C14
 2.6 with sigma of 0.001
 C12'-C14'
 2.6 with sigma of 0.001
3. Uiso/Uaniso restraints and constraints
C2 \\sim C2': within 1.7A with sigma of 0.003 and sigma for terminal atoms of
0.006
4. Others
 Sof(C2')=Sof(F2Y)=Sof(F2Z)=Sof(C3')=Sof(F3Y)=Sof(F3Z)=Sof(C4')=Sof(F4X)=
 Sof(F4Y)=Sof(F4Z)=1-FVAR(1)
 Sof(C2)=Sof(F2A)=Sof(F2B)=Sof(C3)=Sof(F3A)=Sof(F3B)=Sof(C4)=Sof(F4A)=Sof(F4B)=
 Sof(F4C)=FVAR(1)
 Sof(C12')=Sof(F12Y)=Sof(F12Z)=Sof(C13')=Sof(F13Y)=Sof(F13Z)=Sof(C14')=
 Sof(F14X)=Sof(F14Y)=Sof(F14Z)=1-FVAR(2)
 Sof(C12)=Sof(F12A)=Sof(F12B)=Sof(C13)=Sof(F13A)=Sof(F13B)=Sof(C14)=Sof(F14A)=
 Sof(F14B)=Sof(F14C)=FVAR(2)
5.a Aromatic/amide H refined with riding coordinates:
 C101(H101), C102(H102), C103(H103), C104(H104), C107(H107), C108(H108),
 C109(H109), C110(H110)
;
_olex2_submission_special_instructions 'No special instructions were received'

loop_
_space_group_symop_operation_xyz
'x, y, z'
'-x, y, -z+1/2'
'x+1/2, y+1/2, z'
'-x+1/2, y+1/2, -z+1/2'
'-x, -y, -z'
'x, -y, z-1/2'
'-x+1/2, -y+1/2, -z'
'x+1/2, -y+1/2, z-1/2'

loop_
_atom_site_label
_atom_site_type_symbol
_atom_site_fract_x
_atom_site_fract_y
_atom_site_fract_z
_atom_site_U_iso_or_equiv
_atom_site_adp_type
_atom_site_occupancy
_atom_site_site_symmetry_order
_atom_site_calc_flag
_atom_site_refinement_flags_posn
_atom_site_refinement_flags_adp
_atom_site_refinement_flags_occupancy
_atom_site_disorder_assembly
_atom_site_disorder_group
Ag1 Ag 0.49191(3) 0.28619(8) 0.08927(4) 0.0363(3) Uani 1 1 d . . . . .
Ag3 Ag 0.5000 -0.10850(9) 0.2500 0.0275(3) Uani 1 2 d S T P . .
Ag2 Ag 0.5000 0.31447(10) 0.2500 0.0342(3) Uani 1 2 d S T P . .
N1 N 0.4913(3) 0.2328(7) -0.0230(3) 0.0230(15) Uani 1 1 d . . . . .
N2 N 0.4985(3) 0.1585(7) -0.1475(3) 0.0223(14) Uani 1 1 d . . . . .
C100 C 0.4606(3) 0.1248(8) -0.0653(4) 0.0220(17) Uani 1 1 d . . . . .
C101 C 0.4222(3) 0.0503(9) -0.0508(4) 0.0280(19) Uani 1 1 d . . . . .
H101 H 0.4176 0.0788 -0.0109 0.034 Uiso 1 1 calc R . . . .
C102 C 0.3921(3) -0.0592(9) -0.0917(4) 0.0289(19) Uani 1 1 d . . . . .
H102 H 0.3667 -0.1069 -0.0804 0.035 Uiso 1 1 calc R . . . .
C103 C 0.3977(4) -0.1049(8) -0.1518(5) 0.030(2) Uani 1 1 d . . . . .
H103 H 0.3765 -0.1834 -0.1801 0.036 Uiso 1 1 calc R . . . .
C104 C 0.4339(3) -0.0358(9) -0.1688(4) 0.0299(19) Uani 1 1 d . . . . .
H104 H 0.4380 -0.0680 -0.2085 0.036 Uiso 1 1 calc R . . . .
C105 C 0.4653(3) 0.0837(8) -0.1278(4) 0.0211(17) Uani 1 1 d . . . . .
C106 C 0.5279(3) 0.2671(8) -0.1055(4) 0.0219(17) Uani 1 1 d . . . . .
C107 C 0.5630(4) 0.3496(9) -0.1246(5) 0.0282(19) Uani 1 1 d . . . . .
H107 H 0.5633 0.3301 -0.1684 0.034 Uiso 1 1 calc R . . . .
C108 C 0.5955(3) 0.4536(9) -0.0816(4) 0.0274(18) Uani 1 1 d . . . . .
H108 H 0.6194 0.5053 -0.0942 0.033 Uiso 1 1 calc R . . . .
C109 C 0.5940(3) 0.4872(9) -0.0158(4) 0.0298(19) Uani 1 1 d . . . . .
H109 H 0.6175 0.5602 0.0148 0.036 Uiso 1 1 calc R . . . .
C110 C 0.5599(3) 0.4166(8) 0.0028(4) 0.0264(19) Uani 1 1 d . . . . .
H110 H 0.5587 0.4426 0.0453 0.032 Uiso 1 1 calc R . . . .
C111 C 0.5256(3) 0.3031(8) -0.0411(4) 0.0241(18) Uani 1 1 d . . . . .
O1A O 0.5761(3) 0.4287(9) 0.2651(3) 0.058(2) Uani 1 1 d . . . . .
O1B O 0.5555(3) 0.4573(7) 0.1511(3) 0.0421(16) Uani 1 1 d . . . . .
C1 C 0.5833(3) 0.4787(7) 0.2162(5) 0.0294(19) Uani 1 1 d D . . . .
C2 C 0.6290(3) 0.5879(7) 0.2288(5) 0.027(3) Uiso 0.437(8) 1 d D . . A 1
F2A F 0.6397(6) 0.6685(14) 0.2869(5) 0.071(5) Uiso 0.437(8) 1 d D . . A 1
F2B F 0.6150(5) 0.6813(12) 0.1741(5) 0.050(4) Uiso 0.437(8) 1 d D . . A 1
C3 C 0.6821(4) 0.5106(7) 0.2407(6) 0.059(7) Uiso 0.437(8) 1 d D . . A 1
F3A F 0.6721(5) 0.4502(11) 0.1778(5) 0.031(3) Uiso 0.437(8) 1 d D . . A 1
F3B F 0.6941(8) 0.4009(13) 0.2876(6) 0.095(6) Uiso 0.437(8) 1 d D . . A 1
C4 C 0.7316(3) 0.6100(13) 0.2584(7) 0.080(10) Uiso 0.437(8) 1 d D . . A 1
F4A F 0.7240(8) 0.7165(17) 0.2112(11) 0.143(10) Uiso 0.437(8) 1 d D . . A 1
F4B F 0.7749(4) 0.5321(13) 0.2643(7) 0.081(5) Uiso 0.437(8) 1 d D . . A 1
F4C F 0.7494(8) 0.684(2) 0.3202(9) 0.145(10) Uiso 0.437(8) 1 d D . . A 1
C2' C 0.6347(2) 0.5756(7) 0.2495(4) 0.031(3) Uiso 0.563(8) 1 d D . . A 2
F2Y F 0.6730(4) 0.5426(10) 0.3167(5) 0.074(4) Uiso 0.563(8) 1 d D . . A 2
F2Z F 0.6182(3) 0.7117(7) 0.2521(5) 0.034(2) Uiso 0.563(8) 1 d D . . A 2
C3' C 0.6690(4) 0.5739(14) 0.2094(5) 0.078(7) Uiso 0.563(8) 1 d D . . A 2
F3Y F 0.6789(7) 0.4321(14) 0.2061(10) 0.107(6) Uiso 0.563(8) 1 d D . . A 2
F3Z F 0.6333(5) 0.6453(13) 0.1454(7) 0.066(3) Uiso 0.563(8) 1 d . . . A 2
C4' C 0.7241(3) 0.6550(9) 0.2468(5) 0.097(9) Uiso 0.563(8) 1 d D . . A 2
F4X F 0.7613(6) 0.5912(13) 0.3077(7) 0.119(6) Uiso 0.563(8) 1 d D . . A 2
F4Y F 0.7175(5) 0.7905(11) 0.2648(7) 0.094(5) Uiso 0.563(8) 1 d D . . A 2
F4Z F 0.7345(7) 0.6679(16) 0.1909(6) 0.125(7) Uiso 0.563(8) 1 d D . . A 2
O11A O 0.4103(3) 0.2031(6) 0.0763(3) 0.0375(15) Uani 1 1 d . . . . .
O11B O 0.5568(2) 0.1111(6) 0.3143(3) 0.0334(14) Uani 1 1 d . . . . .
C11 C 0.5937(2) 0.1328(8) 0.3760(4) 0.031(2) Uani 1 1 d D . . . .
C12 C 0.6534(2) 0.1029(9) 0.3921(4) 0.037(5) Uiso 0.487(7) 1 d D . . B 1
F12A F 0.6548(5) 0.0243(11) 0.3394(6) 0.072(4) Uiso 0.487(7) 1 d D . . B 1
F12B F 0.6859(5) 0.2188(9) 0.4018(6) 0.053(3) Uiso 0.487(7) 1 d D . . B 1
C13 C 0.6829(3) 0.0085(10) 0.4595(4) 0.038(5) Uiso 0.487(7) 1 d D . . B 1
F13A F 0.7012(4) 0.0802(10) 0.5220(5) 0.053(3) Uiso 0.487(7) 1 d D . . B 1
F13B F 0.6486(4) -0.0949(11) 0.4600(5) 0.055(4) Uiso 0.487(7) 1 d D . . B 1
C14 C 0.7339(3) -0.0727(9) 0.4667(4) 0.055(6) Uiso 0.487(7) 1 d D . . B 1
F14A F 0.7235(6) -0.1885(10) 0.4236(7) 0.079(5) Uiso 0.487(7) 1 d D . . B 1
F14B F 0.7697(5) 0.0104(10) 0.4561(6) 0.076(4) Uiso 0.487(7) 1 d D . . B 1
F14C F 0.7629(5) -0.1327(13) 0.5320(5) 0.080(4) Uiso 0.487(7) 1 d D . . B 1
C12' C 0.6427(2) 0.0276(6) 0.4028(4) 0.024(3) Uiso 0.513(7) 1 d D . . B 2
F12Y F 0.6562(5) -0.0261(12) 0.4682(4) 0.060(4) Uiso 0.513(7) 1 d D . . B 2
F12Z F 0.6332(4) -0.0872(9) 0.3594(4) 0.045(3) Uiso 0.513(7) 1 d D . . B 2
C13' C 0.6898(3) 0.1160(6) 0.4025(5) 0.036(4) Uiso 0.513(7) 1 d D . . B 2
F13Y F 0.6955(5) 0.2403(9) 0.4385(5) 0.060(4) Uiso 0.513(7) 1 d D . . B 2
F13Z F 0.6718(5) 0.1532(11) 0.3335(4) 0.068(4) Uiso 0.513(7) 1 d D . . B 2
C14' C 0.7452(2) 0.0365(8) 0.4309(4) 0.070(7) Uiso 0.513(7) 1 d D . . B 2
F14X F 0.7829(4) 0.1284(12) 0.4304(6) 0.085(5) Uiso 0.513(7) 1 d D . . B 2
F14Y F 0.7646(5) -0.0072(13) 0.4993(4) 0.088(4) Uiso 0.513(7) 1 d D . . B 2
F14Z F 0.7406(5) -0.0834(11) 0.3924(5) 0.067(4) Uiso 0.513(7) 1 d D . . B 2

loop_
_atom_site_aniso_label
_atom_site_aniso_U_11
_atom_site_aniso_U_22
_atom_site_aniso_U_33
_atom_site_aniso_U_23
_atom_site_aniso_U_13
_atom_site_aniso_U_12
Ag1 0.0429(5) 0.0470(5) 0.0251(4) -0.0016(3) 0.0211(3) -0.0055(3)
Ag3 0.0368(6) 0.0320(5) 0.0203(5) 0.000 0.0189(4) 0.000
Ag2 0.0312(5) 0.0350(6) 0.0366(6) 0.000 0.0162(5) 0.000
N1 0.025(4) 0.030(4) 0.017(4) 0.007(3) 0.013(3) 0.007(3)
N2 0.022(3) 0.029(3) 0.019(3) 0.005(3) 0.012(3) 0.005(3)
C100 0.023(4) 0.029(5) 0.012(4) 0.006(3) 0.007(3) 0.006(3)
C101 0.036(5) 0.032(5) 0.021(4) 0.000(4) 0.018(4) -0.002(4)
C102 0.027(4) 0.037(5) 0.023(5) 0.003(4) 0.013(4) 0.001(4)
C103 0.043(5) 0.025(4) 0.022(5) 0.000(4) 0.014(4) -0.007(4)
C104 0.036(5) 0.032(5) 0.023(5) 0.000(4) 0.015(4) 0.006(4)
C105 0.026(4) 0.024(4) 0.016(4) 0.007(3) 0.012(3) 0.008(3)
C106 0.020(4) 0.028(4) 0.019(4) 0.005(3) 0.011(3) 0.007(3)
C107 0.041(5) 0.028(4) 0.023(4) 0.002(4) 0.021(4) 0.004(4)
C108 0.031(5) 0.029(4) 0.030(5) -0.003(4) 0.021(4) -0.001(4)
C109 0.034(5) 0.032(5) 0.023(5) -0.002(4) 0.013(4) -0.005(4)
C110 0.031(5) 0.028(4) 0.020(4) -0.006(3) 0.011(4) 0.000(4)
C111 0.026(4) 0.028(4) 0.018(4) 0.008(3) 0.011(4) 0.007(3)
O1A 0.059(5) 0.099(6) 0.020(3) -0.017(4) 0.023(3) -0.044(4)
O1B 0.045(4) 0.061(4) 0.025(4) 0.006(3) 0.019(3) -0.007(3)
C1 0.032(5) 0.030(5) 0.031(5) -0.013(4) 0.019(4) -0.004(4)
O11A 0.052(4) 0.041(4) 0.029(4) -0.003(3) 0.027(3) -0.014(3)
O11B 0.033(3) 0.040(4) 0.030(4) -0.001(3) 0.017(3) 0.001(3)
C11 0.033(5) 0.041(5) 0.021(5) 0.004(4) 0.016(4) 0.012(4)

loop_
_atom_type_symbol
_atom_type_description
_atom_type_scat_dispersion_real
_atom_type_scat_dispersion_imag
_atom_type_scat_source
C C 0.0033 0.0016 'International Tables Vol C Tables 4.2.6.8 and 6.1.1.4'
H H 0.0000 0.0000 'International Tables Vol C Tables 4.2.6.8 and 6.1.1.4'
Ag Ag -0.8971 1.1015 'International Tables Vol C Tables 4.2.6.8 and 6.1.1.4'
F F 0.0171 0.0103 'International Tables Vol C Tables 4.2.6.8 and 6.1.1.4'
N N 0.0061 0.0033 'International Tables Vol C Tables 4.2.6.8 and 6.1.1.4'
O O 0.0106 0.0060 'International Tables Vol C Tables 4.2.6.8 and 6.1.1.4'

loop_
_geom_angle_atom_site_label_1
_geom_angle_atom_site_label_2
_geom_angle_atom_site_label_3
_geom_angle
_geom_angle_site_symmetry_1
_geom_angle_site_symmetry_3
N1 Ag1 Ag2 172.14(15) . .
O1B Ag1 Ag2 72.05(15) . .
O1B Ag1 N1 110.8(2) . .
O1B Ag1 O11A 139.5(2) . .
O11A Ag1 Ag2 74.57(15) . .
O11A Ag1 N1 105.4(2) . .
N2 Ag3 N2 156.1(3) 5_655 6_556
N2 Ag3 O11B 113.4(2) 6_556 2_655
N2 Ag3 O11B 86.2(2) 5_655 2_655
N2 Ag3 O11B 86.2(2) 6_556 .
N2 Ag3 O11B 113.4(2) 5_655 .
O11B Ag3 O11B 73.3(3) . 2_655
Ag1 Ag2 Ag1 170.95(4) . 2_655
O1A Ag2 Ag1 77.80(15) 2_655 2_655
O1A Ag2 Ag1 106.63(15) 2_655 .
O1A Ag2 Ag1 77.80(15) . .
O1A Ag2 Ag1 106.63(15) . 2_655
O1A Ag2 O1A 123.4(4) 2_655 .
O1A Ag2 O11B 88.5(3) 2_655 2_655
O1A Ag2 O11B 88.5(3) . .
O1A Ag2 O11B 139.9(2) 2_655 .
O1A Ag2 O11B 139.9(2) . 2_655
O11B Ag2 Ag1 103.26(14) . .
O11B Ag2 Ag1 69.36(14) 2_655 .
O11B Ag2 Ag1 69.36(14) . 2_655
O11B Ag2 Ag1 103.26(14) 2_655 2_655
O11B Ag2 O11B 77.6(3) . 2_655
C100 N1 Ag1 121.2(5) . .
C100 N1 C111 118.5(7) . .
C111 N1 Ag1 120.1(5) . .
C105 N2 Ag3 120.9(5) . 5_655
C106 N2 Ag3 121.3(5) . 5_655
C106 N2 C105 117.7(6) . .
N1 C100 C101 121.2(7) . .
N1 C100 C105 120.6(7) . .
C101 C100 C105 118.2(7) . .
C100 C101 H101 119.1 . .
C102 C101 C100 121.8(7) . .
C102 C101 H101 119.1 . .
C101 C102 H102 119.6 . .
C101 C102 C103 120.8(8) . .
C103 C102 H102 119.6 . .
C102 C103 H103 120.0 . .
C104 C103 C102 119.9(8) . .
C104 C103 H103 120.0 . .
C103 C104 H104 119.5 . .
C103 C104 C105 120.9(7) . .
C105 C104 H104 119.5 . .
N2 C105 C100 120.8(7) . .
N2 C105 C104 120.9(7) . .
C104 C105 C100 118.2(7) . .
N2 C106 C107 119.5(7) . .
N2 C106 C111 121.6(7) . .
C107 C106 C111 118.9(7) . .
C106 C107 H107 119.5 . .
C108 C107 C106 121.0(8) . .
C108 C107 H107 119.5 . .
C107 C108 H108 120.1 . .
C107 C108 C109 119.8(7) . .
C109 C108 H108 120.1 . .
C108 C109 H109 119.4 . .
C110 C109 C108 121.2(8) . .
C110 C109 H109 119.4 . .
C109 C110 H110 119.8 . .
C109 C110 C111 120.4(8) . .
C111 C110 H110 119.8 . .
N1 C111 C106 120.7(7) . .
N1 C111 C110 120.7(7) . .
C110 C111 C106 118.6(7) . .
C1 O1A Ag2 124.7(5) . .
C1 O1B Ag1 131.2(5) . .
O1A C1 O1B 128.1(5) . .
O1A C1 C2 123.0(7) . .
O1A C1 C2' 108.2(7) . .
O1B C1 C2 108.8(7) . .
O1B C1 C2' 123.7(7) . .
F2A C2 C1 109.2(9) . .
F2A C2 F2B 106.33(11) . .
F2A C2 C3 109.1(9) . .
F2B C2 C1 113.2(8) . .
F2B C2 C3 107.7(8) . .
C3 C2 C1 111.1(6) . .
F3A C3 C2 107.2(9) . .
F3A C3 C4 103.5(9) . .
F3B C3 C2 110.8(11) . .
F3B C3 F3A 106.32(11) . .
F3B C3 C4 113.0(11) . .
C4 C3 C2 115.24(11) . .
F4A C4 C3 116.6(13) . .
F4A C4 F4B 106.30(11) . .
F4A C4 F4C 101.9(17) . .
F4B C4 C3 110.3(10) . .
F4C C4 C3 114.6(13) . .
F4C C4 F4B 106.31(11) . .
F2Y C2' C1 116.4(8) . .
F2Y C2' C3' 101.7(7) . .
F2Z C2' C1 107.9(6) . .
F2Z C2' F2Y 106.23(11) . .
F2Z C2' C3' 109.8(8) . .
C3' C2' C1 114.4(5) . .
F3Y C3' C2' 103.3(11) . .
F3Y C3' F3Z 118.2(11) . .
F3Y C3' C4' 109.1(12) . .
F3Z C3' C2' 101.3(9) . .
F3Z C3' C4' 109.7(10) . .
C4' C3' C2' 115.17(11) . .
F4X C4' C3' 113.5(10) . .
F4Y C4' C3' 111.5(9) . .
F4Y C4' F4X 106.26(11) . .
F4Z C4' C3' 99.1(9) . .
F4Z C4' F4X 120.0(11) . .
F4Z C4' F4Y 106.27(11) . .
C11 O11A Ag1 122.7(5) 2_655 .
Ag2 O11B Ag3 104.5(2) . .
C11 O11B Ag3 133.6(5) . .
C11 O11B Ag2 117.5(5) . .
O11A C11 C12 114.1(7) 2_655 .
O11A C11 C12' 115.3(7) 2_655 .
O11B C11 O11A 126.6(5) . 2_655
O11B C11 C12 117.8(7) . .
O11B C11 C12' 115.4(7) . .
F12A C12 C11 111.0(8) . .
F12A C12 F12B 106.23(11) . .
F12A C12 C13 104.7(7) . .
F12B C12 C11 116.9(8) . .
F12B C12 C13 106.8(8) . .
C13 C12 C11 110.4(5) . .
C12 C13 C14 115.23(11) . .
F13A C13 C12 114.9(8) . .
F13A C13 F13B 106.30(11) . .
F13A C13 C14 104.0(8) . .
F13B C13 C12 110.3(8) . .
F13B C13 C14 105.3(8) . .
F14A C14 C13 115.4(8) . .
F14A C14 F14B 106.30(11) . .
F14A C14 F14C 101.6(10) . .
F14B C14 C13 114.2(8) . .
F14B C14 F14C 106.26(11) . .
F14C C14 C13 112.0(8) . .
F12Y C12' C11 112.5(8) . .
F12Y C12' F12Z 106.32(11) . .
F12Y C12' C13' 112.1(7) . .
F12Z C12' C11 113.1(7) . .
F12Z C12' C13' 108.0(7) . .
C13' C12' C11 104.8(5) . .
C12' C13' C14' 115.25(11) . .
F13Y C13' C12' 108.9(8) . .
F13Y C13' F13Z 106.35(11) . .
F13Y C13' C14' 110.9(8) . .
F13Z C13' C12' 105.2(8) . .
F13Z C13' C14' 109.7(8) . .
F14X C14' C13' 108.7(7) . .
F14Y C14' C13' 112.5(8) . .
F14Y C14' F14X 106.29(11) . .
F14Z C14' C13' 111.4(7) . .
F14Z C14' F14X 111.4(9) . .
F14Z C14' F14Y 106.31(11) . .

loop_
_geom_bond_atom_site_label_1
_geom_bond_atom_site_label_2
_geom_bond_distance
_geom_bond_site_symmetry_2
Ag1 Ag2 3.3203(7) .
Ag1 N1 2.425(6) .
Ag1 O1B 2.267(6) .
Ag1 O11A 2.269(6) .
Ag3 N2 2.243(6) 5_655
Ag3 N2 2.243(6) 6_556
Ag3 O11B 2.537(6) .
Ag3 O11B 2.538(6) 2_655
Ag2 Ag1 3.3203(7) 2_655
Ag2 O1A 2.233(6) .
Ag2 O1A 2.233(6) 2_655
Ag2 O11B 2.418(6) 2_655
Ag2 O11B 2.418(6) .
N1 C100 1.344(10) .
N1 C111 1.345(10) .
N2 Ag3 2.243(6) 5_655
N2 C105 1.361(9) .
N2 C106 1.334(10) .
C100 C101 1.417(11) .
C100 C105 1.443(10) .
C101 H101 0.9500 .
C101 C102 1.339(11) .
C102 H102 0.9500 .
C102 C103 1.420(11) .
C103 H103 0.9500 .
C103 C104 1.368(11) .
C104 H104 0.9500 .
C104 C105 1.423(11) .
C106 C107 1.433(11) .
C106 C111 1.437(11) .
C107 H107 0.9500 .
C107 C108 1.339(12) .
C108 H108 0.9500 .
C108 C109 1.448(11) .
C109 H109 0.9500 .
C109 C110 1.348(11) .
C110 H110 0.9500 .
C110 C111 1.427(11) .
O1A C1 1.234(10) .
O1B C1 1.240(9) .
C1 C2 1.5398(10) .
C1 C2' 1.5404(10) .
C2 F2A 1.3498(10) .
C2 F2B 1.3495(10) .
C2 C3 1.5395(10) .
C3 F3A 1.3498(10) .
C3 F3B 1.3495(10) .
C3 C4 1.5395(10) .
C4 F4A 1.3496(10) .
C4 F4B 1.3497(10) .
C4 F4C 1.3497(10) .
C2' F2Y 1.3505(10) .
C2' F2Z 1.3503(10) .
C2' C3' 1.5400(10) .
C3' F3Y 1.3502(10) .
C3' F3Z 1.410(18) .
C3' C4' 1.5400(10) .
C4' F4X 1.3500(10) .
C4' F4Y 1.3499(10) .
C4' F4Z 1.3499(10) .
O11A C11 1.252(9) 2_655
O11B C11 1.239(9) .
C11 O11A 1.252(9) 2_655
C11 C12 1.5407(10) .
C11 C12' 1.5396(10) .
C12 F12A 1.3502(10) .
C12 F12B 1.3503(10) .
C12 C13 1.5398(10) .
C13 F13A 1.3497(10) .
C13 F13B 1.3498(10) .
C13 C14 1.5396(10) .
C14 F14A 1.3498(10) .
C14 F14B 1.3497(10) .
C14 F14C 1.3501(10) .
C12' F12Y 1.3496(10) .
C12' F12Z 1.3498(10) .
C12' C13' 1.5394(10) .
C13' F13Y 1.3495(10) .
C13' F13Z 1.3495(10) .
C13' C14' 1.5394(10) .
C14' F14X 1.3498(10) .
C14' F14Y 1.3496(10) .
C14' F14Z 1.3496(10) .
